data_2016985
loop_
_publ_author_name
'Teng, Gary'
'Walczak, Christopher P.'
'Squattrito, Philip J.'
'Mohanty, Dillip K.'
'Scharer, William'
'Giolando, Mark R.'
'Kirschbaum, Kristin'

_publ_section_title
;
 4,6-Dinitro-<i>N</i>,<i>N</i>'-di-<i>n</i>-octylbenzene-1,3-diamine,
 4,6-dinitro-<i>N</i>,<i>N</i>'-di-<i>n</i>-undecylbenzene-1,3-diamine
 and <i>N</i>,<i>N</i>'-bis(2,4-dinitrophenyl)octane-1,8-diamine
;
_journal_coeditor_code SK3288
_journal_issue 2
_journal_name_full 'Acta Crystallographica Section C'
_journal_page_first o76
_journal_page_last o80
_journal_paper_doi 10.1107/S0108270109001619
_journal_volume 65
_journal_year 2009
_chemical_formula_iupac 'C28 H50 N4 O4'
_chemical_formula_moiety 'C28 H50 N4 O4'
_chemical_formula_sum 'C28 H50 N4 O4'
_chemical_formula_weight 506.72
_chemical_melting_point 365
_chemical_name_systematic
;
4,6-dinitro-<i>N</i>,<i>N</i>'-di-<i>n</i>-undecylbenzene-1,3-diamine
;
_space_group_IT_number 2
_symmetry_cell_setting triclinic
_symmetry_space_group_name_Hall '-P 1'
_symmetry_space_group_name_H-M 'P -1'
_atom_sites_solution_hydrogens difmap
_atom_sites_solution_primary direct
_atom_sites_solution_secondary difmap
_audit_creation_method SHELXL97
_cell_angle_alpha 87.282(2)
_cell_angle_beta 88.549(2)
_cell_angle_gamma 87.069(2)
_cell_formula_units_Z 2
_cell_length_a 4.73490(10)
_cell_length_b 15.6273(3)
_cell_length_c 19.7771(3)
_cell_measurement_reflns_used 6392
_cell_measurement_temperature 293(2)
_cell_measurement_theta_max 26.0
_cell_measurement_theta_min 2.5
_cell_volume 1459.44(5)
_computing_cell_refinement 'd*TREK (Pflugrath, 1999)'
_computing_data_collection 'CrystalClear (Rigaku, 2002)'
_computing_data_reduction 'd*TREK (Pflugrath, 1999)'
_computing_molecular_graphics 'CrystalMaker (Palmer, 2008)'
_computing_publication_material 'SHELXL97 (Sheldrick, 2008)'
_computing_structure_refinement 'SHELXL97 (Sheldrick, 2008)'
_computing_structure_solution 'SHELXS97 (Sheldrick, 2008)'
_diffrn_ambient_temperature 293(2)
_diffrn_measured_fraction_theta_full 0.996
_diffrn_measured_fraction_theta_max 0.995
_diffrn_measurement_device_type 'Rigaku RAPID'
_diffrn_measurement_method \w
_diffrn_radiation_monochromator graphite
_diffrn_radiation_source 'rotating anode'
_diffrn_radiation_type MoK\a
_diffrn_radiation_wavelength 0.71073
_diffrn_reflns_av_R_equivalents 0.0283
_diffrn_reflns_av_sigmaI/netI 0.0208
_diffrn_reflns_limit_h_max 5
_diffrn_reflns_limit_h_min -5
_diffrn_reflns_limit_k_max 19
_diffrn_reflns_limit_k_min -19
_diffrn_reflns_limit_l_max 24
_diffrn_reflns_limit_l_min -24
_diffrn_reflns_number 22872
_diffrn_reflns_theta_full 26.00
_diffrn_reflns_theta_max 26.04
_diffrn_reflns_theta_min 2.39
_exptl_absorpt_coefficient_mu 0.077
_exptl_absorpt_correction_T_max 1.000
_exptl_absorpt_correction_T_min 0.822
_exptl_absorpt_correction_type empirical
_exptl_absorpt_process_details '(d*TREK; Pflugrath, 1999)'
_exptl_crystal_colour yellow
_exptl_crystal_density_diffrn 1.153
_exptl_crystal_density_method 'not measured'
_exptl_crystal_description 'thin plate'
_exptl_crystal_F_000 556
_exptl_crystal_size_max 0.41
_exptl_crystal_size_mid 0.06
_exptl_crystal_size_min 0.01
_refine_diff_density_max 0.173
_refine_diff_density_min -0.240
_refine_ls_extinction_method none
_refine_ls_goodness_of_fit_ref 1.105
_refine_ls_hydrogen_treatment refall
_refine_ls_matrix_type full
_refine_ls_number_parameters 525
_refine_ls_number_reflns 5726
_refine_ls_number_restraints 0
_refine_ls_restrained_S_all 1.105
_refine_ls_R_factor_all 0.0741
_refine_ls_R_factor_gt 0.0578
_refine_ls_shift/su_max 0.001
_refine_ls_shift/su_mean 0.000
_refine_ls_structure_factor_coef Fsqd
_refine_ls_weighting_details 'calc w = 1/[\s^2^(Fo^2^)+(0.0901P)^2^+0.1948P] where P=(Fo^2^+2Fc^2^)/3'
_refine_ls_weighting_scheme calc
_refine_ls_wR_factor_gt 0.1613
_refine_ls_wR_factor_ref 0.1757
_reflns_number_gt 4432
_reflns_number_total 5726
_reflns_threshold_expression I>2\s(I)
_cod_data_source_file sk3288.cif
_cod_data_source_block II
_cod_database_code 2016985
_cod_database_fobs_code 2016985

loop_
_symmetry_equiv_pos_as_xyz
'x, y, z'
'-x, -y, -z'

loop_
_atom_site_type_symbol
_atom_site_label
_atom_site_fract_x
_atom_site_fract_y
_atom_site_fract_z
_atom_site_U_iso_or_equiv
_atom_site_adp_type
_atom_site_calc_flag
_atom_site_refinement_flags
_atom_site_occupancy
_atom_site_disorder_assembly
_atom_site_disorder_group
O O1 1.2446(3) 0.53227(9) -0.04457(7) 0.0711(4) Uani d . 1 . .
O O2 0.9021(4) 0.56802(9) -0.11043(7) 0.0777(5) Uani d . 1 . .
O O3 0.5025(3) 0.93061(9) -0.04702(7) 0.0712(4) Uani d . 1 . .
O O4 0.4193(3) 0.83046(10) -0.11324(7) 0.0745(4) Uani d . 1 . .
N N1 1.0553(3) 0.58419(9) -0.06443(7) 0.0527(4) Uani d . 1 . .
N N2 0.5510(3) 0.85734(10) -0.06701(7) 0.0514(4) Uani d . 1 . .
N N3 1.3537(3) 0.62890(9) 0.05696(7) 0.0481(3) Uani d . 1 . .
H H3N 1.380(5) 0.5784(15) 0.0377(12) 0.077(7) Uiso d . 1 . .
N N4 0.8726(3) 0.90489(9) 0.05080(7) 0.0497(4) Uani d . 1 . .
H H4N 0.760(4) 0.9369(14) 0.0316(10) 0.059(6) Uiso d . 1 . .
C C1 1.1659(3) 0.68454(10) 0.02668(7) 0.0416(4) Uani d . 1 . .
C C2 1.0153(3) 0.66484(10) -0.03255(7) 0.0439(4) Uani d . 1 . .
C C3 0.8196(3) 0.72344(11) -0.06016(8) 0.0456(4) Uani d . 1 . .
H H3 0.727(4) 0.7082(12) -0.0960(10) 0.055(5) Uiso d . 1 . .
C C4 0.7642(3) 0.80279(10) -0.03419(7) 0.0433(4) Uani d . 1 . .
C C5 0.9130(3) 0.82768(10) 0.02370(7) 0.0418(4) Uani d . 1 . .
C C6 1.1065(3) 0.76601(10) 0.05193(8) 0.0428(4) Uani d . 1 . .
H H6 1.202(3) 0.7795(10) 0.0906(8) 0.040(4) Uiso d . 1 . .
C C7 1.4939(4) 0.64278(12) 0.11964(8) 0.0481(4) Uani d . 1 . .
H H7B 1.565(4) 0.7005(12) 0.1171(9) 0.048(5) Uiso d . 1 . .
H H7A 1.649(4) 0.6017(12) 0.1213(9) 0.052(5) Uiso d . 1 . .
C C8 1.3058(4) 0.63209(12) 0.18266(8) 0.0498(4) Uani d . 1 . .
H H8B 1.139(4) 0.6740(14) 0.1802(10) 0.065(6) Uiso d . 1 . .
H H8A 1.222(4) 0.5762(14) 0.1826(10) 0.066(6) Uiso d . 1 . .
C C9 1.4671(4) 0.64230(13) 0.24703(9) 0.0538(4) Uani d . 1 . .
H H9B 1.636(4) 0.5993(14) 0.2480(10) 0.068(6) Uiso d . 1 . .
H H9A 1.542(4) 0.6985(15) 0.2446(10) 0.070(6) Uiso d . 1 . .
C C10 1.2885(4) 0.63109(14) 0.31157(9) 0.0557(4) Uani d . 1 . .
H H10B 1.121(5) 0.6754(15) 0.3106(11) 0.073(6) Uiso d . 1 . .
H H10A 1.200(5) 0.5764(16) 0.3134(11) 0.077(6) Uiso d . 1 . .
C C11 1.4538(4) 0.63680(14) 0.37584(9) 0.0566(5) Uani d . 1 . .
H H11B 1.613(5) 0.5930(14) 0.3763(10) 0.070(6) Uiso d . 1 . .
H H11A 1.535(4) 0.6906(14) 0.3763(10) 0.063(6) Uiso d . 1 . .
C C12 1.2785(4) 0.62372(14) 0.44052(9) 0.0578(5) Uani d . 1 . .
H H12B 1.116(5) 0.6693(15) 0.4407(11) 0.076(6) Uiso d . 1 . .
H H12A 1.190(5) 0.5682(16) 0.4407(11) 0.077(7) Uiso d . 1 . .
C C13 1.4469(4) 0.62880(14) 0.50455(9) 0.0573(5) Uani d . 1 . .
H H13B 1.533(5) 0.6852(15) 0.5052(11) 0.074(6) Uiso d . 1 . .
H H13A 1.603(5) 0.5856(15) 0.5046(11) 0.074(6) Uiso d . 1 . .
C C14 1.2737(4) 0.61541(15) 0.56977(9) 0.0588(5) Uani d . 1 . .
H H14B 1.110(5) 0.6589(15) 0.5704(11) 0.075(6) Uiso d . 1 . .
H H14A 1.199(5) 0.5575(15) 0.5691(11) 0.076(6) Uiso d . 1 . .
C C15 1.4421(4) 0.62157(15) 0.63345(9) 0.0588(5) Uani d . 1 . .
H H15B 1.601(5) 0.5786(15) 0.6331(11) 0.077(6) Uiso d . 1 . .
H H15A 1.525(5) 0.6773(16) 0.6329(11) 0.077(7) Uiso d . 1 . .
C C16 1.2739(5) 0.60844(18) 0.69891(10) 0.0709(6) Uani d . 1 . .
H H16B 1.105(6) 0.6518(17) 0.6962(12) 0.091(7) Uiso d . 1 . .
H H16A 1.196(6) 0.552(2) 0.6987(15) 0.115(10) Uiso d . 1 . .
C C17 1.4439(7) 0.6165(2) 0.76190(12) 0.0882(8) Uani d . 1 . .
H H17C 1.611(7) 0.575(2) 0.7604(15) 0.126(11) Uiso d . 1 . .
H H17B 1.332(7) 0.610(2) 0.8020(18) 0.129(11) Uiso d . 1 . .
H H17A 1.531(7) 0.673(2) 0.7634(15) 0.119(11) Uiso d . 1 . .
C C18 1.0043(4) 0.92923(11) 0.11203(9) 0.0499(4) Uani d . 1 . .
H H18B 1.207(4) 0.9103(12) 0.1120(9) 0.055(5) Uiso d . 1 . .
H H18A 1.000(4) 0.9895(13) 0.1105(9) 0.053(5) Uiso d . 1 . .
C C19 0.8557(4) 0.89531(14) 0.17631(9) 0.0559(4) Uani d . 1 . .
H H19B 0.679(5) 0.9302(14) 0.1833(10) 0.072(6) Uiso d . 1 . .
H H19A 0.796(5) 0.8340(15) 0.1711(11) 0.078(6) Uiso d . 1 . .
C C20 1.0296(4) 0.89875(14) 0.23954(9) 0.0568(4) Uani d . 1 . .
H H20B 1.187(5) 0.8540(15) 0.2384(11) 0.077(6) Uiso d . 1 . .
H H20A 1.120(4) 0.9572(15) 0.2401(10) 0.068(6) Uiso d . 1 . .
C C21 0.8570(4) 0.88589(16) 0.30481(9) 0.0614(5) Uani d . 1 . .
H H21B 0.742(6) 0.8347(18) 0.3016(13) 0.097(8) Uiso d . 1 . .
H H21A 0.718(5) 0.9354(16) 0.3086(12) 0.083(7) Uiso d . 1 . .
C C22 1.0291(4) 0.88247(15) 0.36898(9) 0.0605(5) Uani d . 1 . .
H H22B 1.146(4) 0.9369(14) 0.3683(10) 0.069(6) Uiso d . 1 . .
H H22A 1.164(6) 0.8335(18) 0.3688(12) 0.092(8) Uiso d . 1 . .
C C23 0.8493(5) 0.87836(16) 0.43364(9) 0.0629(5) Uani d . 1 . .
H H23B 0.727(6) 0.8282(18) 0.4328(13) 0.093(8) Uiso d . 1 . .
H H23A 0.720(5) 0.9299(16) 0.4336(11) 0.077(7) Uiso d . 1 . .
C C24 1.0175(5) 0.87238(15) 0.49816(10) 0.0630(5) Uani d . 1 . .
H H24B 1.146(4) 0.9245(14) 0.4981(10) 0.071(6) Uiso d . 1 . .
H H24A 1.147(5) 0.8223(18) 0.4996(12) 0.090(8) Uiso d . 1 . .
C C25 0.8357(5) 0.87116(16) 0.56274(10) 0.0645(5) Uani d . 1 . .
H H25B 0.707(5) 0.9234(17) 0.5612(11) 0.082(7) Uiso d . 1 . .
H H25A 0.706(5) 0.8226(18) 0.5616(12) 0.092(8) Uiso d . 1 . .
C C26 1.0018(5) 0.86311(16) 0.62747(10) 0.0659(5) Uani d . 1 . .
H H26B 1.134(5) 0.9128(17) 0.6279(12) 0.086(7) Uiso d . 1 . .
H H26A 1.121(5) 0.8111(18) 0.6273(12) 0.091(8) Uiso d . 1 . .
C C27 0.8198(6) 0.86272(19) 0.69160(11) 0.0751(6) Uani d . 1 . .
H H27B 0.699(6) 0.9172(18) 0.6910(13) 0.092(8) Uiso d . 1 . .
H H27A 0.687(6) 0.818(2) 0.6905(14) 0.113(10) Uiso d . 1 . .
C C28 0.9865(8) 0.8518(2) 0.75613(13) 0.0944(9) Uani d . 1 . .
H H28C 1.091(8) 0.799(3) 0.7564(17) 0.136(13) Uiso d . 1 . .
H H28B 1.139(7) 0.897(2) 0.7576(15) 0.118(11) Uiso d . 1 . .
H H28A 0.860(7) 0.858(2) 0.7948(19) 0.132(11) Uiso d . 1 . .

loop_
_atom_site_aniso_label
_atom_site_aniso_U_11
_atom_site_aniso_U_22
_atom_site_aniso_U_33
_atom_site_aniso_U_12
_atom_site_aniso_U_13
_atom_site_aniso_U_23
O1 0.0874(9) 0.0586(8) 0.0664(8) 0.0250(7) -0.0127(7) -0.0191(6)
O2 0.1048(11) 0.0627(8) 0.0680(9) 0.0043(8) -0.0302(8) -0.0228(7)
O3 0.0817(9) 0.0551(8) 0.0753(9) 0.0226(7) -0.0220(7) -0.0044(7)
O4 0.0769(9) 0.0828(10) 0.0637(8) 0.0164(7) -0.0307(7) -0.0085(7)
N1 0.0661(9) 0.0494(8) 0.0427(7) 0.0022(7) -0.0014(6) -0.0077(6)
N2 0.0532(8) 0.0562(9) 0.0435(7) 0.0057(6) -0.0055(6) 0.0040(6)
N3 0.0573(8) 0.0446(8) 0.0414(7) 0.0108(6) -0.0057(6) -0.0053(6)
N4 0.0595(9) 0.0439(8) 0.0447(8) 0.0112(7) -0.0076(6) -0.0039(6)
C1 0.0453(8) 0.0431(8) 0.0355(7) 0.0024(6) 0.0020(6) 0.0004(6)
C2 0.0516(9) 0.0436(8) 0.0363(8) 0.0013(7) 0.0007(6) -0.0047(6)
C3 0.0498(9) 0.0526(9) 0.0343(8) -0.0026(7) -0.0026(6) -0.0013(7)
C4 0.0452(8) 0.0478(9) 0.0358(8) 0.0038(7) -0.0021(6) 0.0028(6)
C5 0.0456(8) 0.0432(8) 0.0358(7) 0.0020(6) 0.0027(6) 0.0005(6)
C6 0.0480(8) 0.0448(8) 0.0354(7) 0.0037(7) -0.0054(6) -0.0037(6)
C7 0.0489(9) 0.0482(9) 0.0464(9) 0.0082(8) -0.0092(7) -0.0025(7)
C8 0.0532(10) 0.0539(10) 0.0423(9) -0.0020(8) -0.0080(7) 0.0005(7)
C9 0.0580(10) 0.0600(11) 0.0438(9) -0.0045(9) -0.0090(7) -0.0012(8)
C10 0.0570(11) 0.0668(12) 0.0438(9) -0.0048(9) -0.0080(8) -0.0019(8)
C11 0.0615(11) 0.0663(12) 0.0427(9) -0.0066(10) -0.0080(8) -0.0022(8)
C12 0.0614(11) 0.0684(12) 0.0443(10) -0.0064(10) -0.0060(8) -0.0035(8)
C13 0.0628(11) 0.0660(12) 0.0432(9) -0.0041(10) -0.0059(8) -0.0018(8)
C14 0.0613(11) 0.0687(12) 0.0466(10) -0.0037(10) -0.0041(8) -0.0032(8)
C15 0.0645(11) 0.0669(12) 0.0449(10) -0.0035(10) -0.0038(8) -0.0011(8)
C16 0.0762(14) 0.0881(16) 0.0477(11) -0.0038(13) 0.0016(9) 0.0021(10)
C17 0.1010(19) 0.118(2) 0.0454(12) -0.0035(18) -0.0045(12) 0.0007(13)
C18 0.0599(11) 0.0421(9) 0.0478(9) 0.0014(8) -0.0034(7) -0.0072(7)
C19 0.0572(11) 0.0655(12) 0.0460(9) -0.0043(9) -0.0014(8) -0.0107(8)
C20 0.0588(11) 0.0664(12) 0.0456(9) -0.0014(9) -0.0042(8) -0.0080(8)
C21 0.0641(12) 0.0751(13) 0.0461(10) -0.0073(11) -0.0041(8) -0.0086(9)
C22 0.0660(12) 0.0698(13) 0.0457(10) -0.0011(10) -0.0049(8) -0.0056(9)
C23 0.0693(12) 0.0758(14) 0.0446(10) -0.0090(11) -0.0053(8) -0.0045(9)
C24 0.0721(13) 0.0690(13) 0.0478(10) -0.0002(11) -0.0056(9) -0.0029(9)
C25 0.0727(13) 0.0721(13) 0.0493(10) -0.0099(11) -0.0048(9) -0.0021(9)
C26 0.0799(14) 0.0693(13) 0.0481(11) 0.0027(11) -0.0077(9) -0.0035(9)
C27 0.0872(16) 0.0878(17) 0.0511(11) -0.0140(14) -0.0016(10) -0.0016(11)
C28 0.124(2) 0.109(2) 0.0496(13) 0.008(2) -0.0099(14) -0.0024(13)

loop_
_atom_type_symbol
_atom_type_description
_atom_type_scat_dispersion_real
_atom_type_scat_dispersion_imag
_atom_type_scat_source
C C 0.0033 0.0016 'International Tables Vol C Tables 4.2.6.8 and 6.1.1.4'
H H 0.0000 0.0000 'International Tables Vol C Tables 4.2.6.8 and 6.1.1.4'
N N 0.0061 0.0033 'International Tables Vol C Tables 4.2.6.8 and 6.1.1.4'
O O 0.0106 0.0060 'International Tables Vol C Tables 4.2.6.8 and 6.1.1.4'

loop_
_geom_angle_atom_site_label_1
_geom_angle_atom_site_label_2
_geom_angle_atom_site_label_3
_geom_angle_site_symmetry_1
_geom_angle_site_symmetry_3
_geom_angle
_geom_angle_publ_flag
O2 N1 O1 . . 121.16(14) ?
O2 N1 C2 . . 119.62(14) ?
O1 N1 C2 . . 119.21(13) ?
O4 N2 O3 . . 121.45(14) ?
O4 N2 C4 . . 119.70(15) ?
O3 N2 C4 . . 118.85(14) ?
C1 N3 C7 . . 124.97(14) ?
C1 N3 H3N . . 115.3(15) ?
C7 N3 H3N . . 119.5(15) ?
C5 N4 C18 . . 124.44(15) ?
C5 N4 H4N . . 114.7(15) ?
C18 N4 H4N . . 120.7(15) ?
N3 C1 C6 . . 120.83(14) ?
N3 C1 C2 . . 122.80(14) ?
C6 C1 C2 . . 116.37(14) ?
C3 C2 N1 . . 117.09(14) ?
C3 C2 C1 . . 120.17(14) ?
N1 C2 C1 . . 122.72(14) ?
C2 C3 C4 . . 122.28(15) ?
C2 C3 H3 . . 117.5(12) ?
C4 C3 H3 . . 120.3(12) ?
C3 C4 N2 . . 116.71(14) ?
C3 C4 C5 . . 120.48(14) ?
N2 C4 C5 . . 122.81(14) ?
N4 C5 C6 . . 120.44(14) ?
N4 C5 C4 . . 123.43(14) ?
C6 C5 C4 . . 116.13(14) ?
C5 C6 C1 . . 124.52(14) ?
C5 C6 H6 . . 118.2(10) ?
C1 C6 H6 . . 117.2(10) ?
N3 C7 C8 . . 114.01(14) ?
N3 C7 H7B . . 108.7(10) ?
C8 C7 H7B . . 109.4(10) ?
N3 C7 H7A . . 105.2(11) ?
C8 C7 H7A . . 110.1(11) ?
H7B C7 H7A . . 109.3(15) ?
C9 C8 C7 . . 111.86(14) ?
C9 C8 H8B . . 110.3(11) ?
C7 C8 H8B . . 110.2(11) ?
C9 C8 H8A . . 111.7(12) ?
C7 C8 H8A . . 108.7(12) ?
H8B C8 H8A . . 103.8(17) ?
C8 C9 C10 . . 113.81(15) ?
C8 C9 H9B . . 108.6(11) ?
C10 C9 H9B . . 110.0(11) ?
C8 C9 H9A . . 107.9(12) ?
C10 C9 H9A . . 109.6(13) ?
H9B C9 H9A . . 106.7(17) ?
C11 C10 C9 . . 113.65(16) ?
C11 C10 H10B . . 110.4(12) ?
C9 C10 H10B . . 109.4(12) ?
C11 C10 H10A . . 108.2(13) ?
C9 C10 H10A . . 110.8(13) ?
H10B C10 H10A . . 103.9(18) ?
C10 C11 C12 . . 114.00(16) ?
C10 C11 H11B . . 109.4(12) ?
C12 C11 H11B . . 108.3(12) ?
C10 C11 H11A . . 109.9(12) ?
C12 C11 H11A . . 108.5(12) ?
H11B C11 H11A . . 106.5(18) ?
C11 C12 C13 . . 113.54(16) ?
C11 C12 H12B . . 108.6(13) ?
C13 C12 H12B . . 109.1(12) ?
C11 C12 H12A . . 109.8(13) ?
C13 C12 H12A . . 109.6(13) ?
H12B C12 H12A . . 105.9(19) ?
C12 C13 C14 . . 114.04(16) ?
C12 C13 H13B . . 110.0(13) ?
C14 C13 H13B . . 108.4(12) ?
C12 C13 H13A . . 109.5(13) ?
C14 C13 H13A . . 108.1(13) ?
H13B C13 H13A . . 106.5(19) ?
C15 C14 C13 . . 113.77(16) ?
C15 C14 H14B . . 109.0(12) ?
C13 C14 H14B . . 109.3(13) ?
C15 C14 H14A . . 109.1(13) ?
C13 C14 H14A . . 106.9(13) ?
H14B C14 H14A . . 108.6(18) ?
C16 C15 C14 . . 114.65(18) ?
C16 C15 H15B . . 108.3(13) ?
C14 C15 H15B . . 109.1(13) ?
C16 C15 H15A . . 108.9(13) ?
C14 C15 H15A . . 109.1(14) ?
H15B C15 H15A . . 106.5(19) ?
C15 C16 C17 . . 113.9(2) ?
C15 C16 H16B . . 106.1(14) ?
C17 C16 H16B . . 112.4(14) ?
C15 C16 H16A . . 107.6(18) ?
C17 C16 H16A . . 110.5(18) ?
H16B C16 H16A . . 106(2) ?
C16 C17 H17C . . 108.6(18) ?
C16 C17 H17B . . 112(2) ?
H17C C17 H17B . . 113(3) ?
C16 C17 H17A . . 112.8(18) ?
H17C C17 H17A . . 103(3) ?
H17B C17 H17A . . 107(3) ?
N4 C18 C19 . . 112.88(15) ?
N4 C18 H18B . . 110.7(10) ?
C19 C18 H18B . . 110.2(11) ?
N4 C18 H18A . . 106.6(11) ?
C19 C18 H18A . . 110.5(11) ?
H18B C18 H18A . . 105.6(15) ?
C20 C19 C18 . . 113.80(16) ?
C20 C19 H19B . . 107.8(12) ?
C18 C19 H19B . . 108.6(12) ?
C20 C19 H19A . . 109.6(12) ?
C18 C19 H19A . . 110.8(12) ?
H19B C19 H19A . . 105.9(18) ?
C19 C20 C21 . . 113.27(16) ?
C19 C20 H20B . . 109.4(12) ?
C21 C20 H20B . . 109.0(13) ?
C19 C20 H20A . . 109.6(12) ?
C21 C20 H20A . . 108.4(11) ?
H20B C20 H20A . . 107.0(17) ?
C20 C21 C22 . . 114.54(17) ?
C20 C21 H21B . . 109.2(15) ?
C22 C21 H21B . . 112.4(15) ?
C20 C21 H21A . . 108.5(14) ?
C22 C21 H21A . . 106.2(13) ?
H21B C21 H21A . . 105(2) ?
C23 C22 C21 . . 113.55(17) ?
C23 C22 H22B . . 109.0(11) ?
C21 C22 H22B . . 108.1(11) ?
C23 C22 H22A . . 109.5(15) ?
C21 C22 H22A . . 109.7(14) ?
H22B C22 H22A . . 106.7(19) ?
C24 C23 C22 . . 114.34(18) ?
C24 C23 H23B . . 109.4(15) ?
C22 C23 H23B . . 109.0(15) ?
C24 C23 H23A . . 109.5(13) ?
C22 C23 H23A . . 108.1(13) ?
H23B C23 H23A . . 106(2) ?
C23 C24 C25 . . 114.02(18) ?
C23 C24 H24B . . 108.6(11) ?
C25 C24 H24B . . 108.7(11) ?
C23 C24 H24A . . 111.3(14) ?
C25 C24 H24A . . 108.6(15) ?
H24B C24 H24A . . 105.2(19) ?
C26 C25 C24 . . 114.42(19) ?
C26 C25 H25B . . 111.6(13) ?
C24 C25 H25B . . 107.9(14) ?
C26 C25 H25A . . 109.6(14) ?
C24 C25 H25A . . 108.5(14) ?
H25B C25 H25A . . 104(2) ?
C27 C26 C25 . . 114.2(2) ?
C27 C26 H26B . . 108.8(13) ?
C25 C26 H26B . . 108.8(14) ?
C27 C26 H26A . . 109.1(15) ?
C25 C26 H26A . . 108.9(15) ?
H26B C26 H26A . . 107(2) ?
C26 C27 C28 . . 114.0(2) ?
C26 C27 H27B . . 108.0(15) ?
C28 C27 H27B . . 110.8(14) ?
C26 C27 H27A . . 109.4(17) ?
C28 C27 H27A . . 109.5(18) ?
H27B C27 H27A . . 105(2) ?
C27 C28 H28C . . 109(2) ?
C27 C28 H28B . . 111.6(18) ?
H28C C28 H28B . . 104(3) ?
C27 C28 H28A . . 110(2) ?
H28C C28 H28A . . 114(3) ?
H28B C28 H28A . . 108(3) ?

loop_
_geom_bond_atom_site_label_1
_geom_bond_atom_site_label_2
_geom_bond_site_symmetry_2
_geom_bond_distance
_geom_bond_publ_flag
O1 N1 . 1.2366(19) ?
O2 N1 . 1.2214(18) ?
O3 N2 . 1.238(2) ?
O4 N2 . 1.2221(18) ?
N1 C2 . 1.438(2) ?
N2 C4 . 1.435(2) ?
N3 C1 . 1.343(2) ?
N3 C7 . 1.451(2) ?
N3 H3N . 0.89(2) ?
N4 C5 . 1.346(2) ?
N4 C18 . 1.451(2) ?
N4 H4N . 0.80(2) ?
C1 C6 . 1.402(2) ?
C1 C2 . 1.440(2) ?
C2 C3 . 1.374(2) ?
C3 C4 . 1.375(2) ?
C3 H3 . 0.891(19) ?
C4 C5 . 1.439(2) ?
C5 C6 . 1.402(2) ?
C6 H6 . 0.936(17) ?
C7 C8 . 1.521(2) ?
C7 H7B . 0.979(18) ?
C7 H7A . 0.949(19) ?
C8 C9 . 1.520(2) ?
C8 H8B . 1.00(2) ?
C8 H8A . 0.98(2) ?
C9 C10 . 1.522(3) ?
C9 H9B . 1.02(2) ?
C9 H9A . 0.96(2) ?
C10 C11 . 1.518(2) ?
C10 H10B . 1.03(2) ?
C10 H10A . 0.97(2) ?
C11 C12 . 1.518(3) ?
C11 H11B . 0.99(2) ?
C11 H11A . 0.94(2) ?
C12 C13 . 1.521(2) ?
C12 H12B . 1.02(2) ?
C12 H12A . 0.98(2) ?
C13 C14 . 1.523(3) ?
C13 H13B . 0.99(2) ?
C13 H13A . 0.98(2) ?
C14 C15 . 1.517(2) ?
C14 H14B . 1.01(2) ?
C14 H14A . 0.99(2) ?
C15 C16 . 1.514(3) ?
C15 H15B . 0.98(2) ?
C15 H15A . 0.97(2) ?
C16 C17 . 1.514(3) ?
C16 H16B . 1.02(3) ?
C16 H16A . 0.97(3) ?
C17 H17C . 0.99(4) ?
C17 H17B . 0.95(4) ?
C17 H17A . 0.99(3) ?
C18 C19 . 1.523(3) ?
C18 H18B . 0.989(19) ?
C18 H18A . 0.940(19) ?
C19 C20 . 1.519(2) ?
C19 H19B . 0.99(2) ?
C19 H19A . 1.02(2) ?
C20 C21 . 1.521(3) ?
C20 H20B . 1.00(2) ?
C20 H20A . 1.03(2) ?
C21 C22 . 1.523(3) ?
C21 H21B . 1.00(3) ?
C21 H21A . 1.00(3) ?
C22 C23 . 1.519(3) ?
C22 H22B . 1.04(2) ?
C22 H22A . 0.97(3) ?
C23 C24 . 1.518(3) ?
C23 H23B . 1.00(3) ?
C23 H23A . 0.99(2) ?
C24 C25 . 1.522(3) ?
C24 H24B . 1.04(2) ?
C24 H24A . 0.97(3) ?
C25 C26 . 1.516(3) ?
C25 H25B . 0.99(3) ?
C25 H25A . 1.00(3) ?
C26 C27 . 1.515(3) ?
C26 H26B . 1.02(3) ?
C26 H26A . 0.96(3) ?
C27 C28 . 1.516(3) ?
C27 H27B . 1.00(3) ?
C27 H27A . 0.97(3) ?
C28 H28C . 0.94(4) ?
C28 H28B . 1.03(3) ?
C28 H28A . 0.96(4) ?

loop_
_geom_hbond_atom_site_label_D
_geom_hbond_atom_site_label_H
_geom_hbond_atom_site_label_A
_geom_hbond_site_symmetry_A
_geom_hbond_distance_DH
_geom_hbond_distance_HA
_geom_hbond_distance_DA
_geom_hbond_angle_DHA
N3 H3N O1 . 0.89(2) 1.95(2) 2.6456(19) 134(2)
N3 H3N O1 2_865 0.89(2) 2.42(2) 3.0927(19) 132.5(18)
N4 H4N O3 . 0.80(2) 2.01(2) 2.646(2) 135.9(19)
N4 H4N O3 2_675 0.80(2) 2.39(2) 3.048(2) 140.3(18)
